data_2311120
loop_
_publ_author_name
'Mohamed, Shaaban K.'
'Akkurt, Mehmet'
'Horton, Peter N.'
'Abdelhamid, Antar A.'
'Marzouk, Adel A.'

_publ_section_title
;
 4-Bromo-2-[(E)-(2-fluoro-5-nitro-phenyl)iminometh-yl]phenol.
;
_journal_coeditor_code XU5665
_journal_issue 'Pt 1'
_journal_name_full 'Acta crystallographica. Section E, Structure reports online'
_journal_page_first o107
_journal_paper_doi 10.1107/S1600536812050696
_journal_volume 69
_journal_year 2013
_chemical_formula_iupac 'C13 H8 Br F N2 O3'
_chemical_formula_moiety 'C13 H8 Br F N2 O3'
_chemical_formula_sum 'C13 H8 Br F N2 O3'
_chemical_formula_weight 339.11
_chemical_name_systematic
;
4-Bromo-2-[(<i>E</i>)-(2-fluoro-5-nitrophenyl)iminomethyl]phenol
;
_space_group_IT_number 14
_space_group_name_Hall '-P 2yn'
_space_group_name_H-M_alt 'P 1 21/n 1'
_symmetry_cell_setting monoclinic
_symmetry_space_group_name_Hall '-P 2yn'
_symmetry_space_group_name_H-M 'P 1 21/n 1'
_atom_sites_solution_hydrogens geom
_atom_sites_solution_primary direct
_atom_sites_solution_secondary difmap
_cell_angle_alpha 90
_cell_angle_beta 95.484(5)
_cell_angle_gamma 90
_cell_formula_units_Z 4
_cell_length_a 4.5082(9)
_cell_length_b 19.815(4)
_cell_length_c 13.853(3)
_cell_measurement_reflns_used 4566
_cell_measurement_temperature 100(2)
_cell_measurement_theta_max 31.2
_cell_measurement_theta_min 2.5
_cell_volume 1231.8(4)
_computing_cell_refinement '<i>CrystalClear-SM Expert</i> (Rigaku, 2012)'
_computing_data_collection '<i>CrystalClear-SM Expert</i> (Rigaku, 2012)'
_computing_data_reduction '<i>CrystalClear-SM Expert</i> (Rigaku, 2012)'
_computing_molecular_graphics 'ORTEP-3 for Windows (Farrugia, 2012)'
_computing_publication_material 'WinGX (Farrugia, 2012) and PLATON (Spek, 2009)'
_computing_structure_refinement 'SHELXL97 (Sheldrick, 2008)'
_computing_structure_solution 'SHELXS97 (Sheldrick, 2008)'
_diffrn_ambient_temperature 100(2)
_diffrn_detector_area_resol_mean 28.5714
_diffrn_measured_fraction_theta_full 0.997
_diffrn_measured_fraction_theta_max 0.997
_diffrn_measurement_device 'four-circle \k goniometer'
_diffrn_measurement_device_type 'Rigaku AFC12 (Right)'
_diffrn_measurement_method 'profile data from \w-scans'
_diffrn_radiation_type MoK\a
_diffrn_radiation_wavelength 0.71075
_diffrn_reflns_av_R_equivalents 0.0225
_diffrn_reflns_av_sigmaI/netI 0.0206
_diffrn_reflns_limit_h_max 5
_diffrn_reflns_limit_h_min -5
_diffrn_reflns_limit_k_max 24
_diffrn_reflns_limit_k_min -25
_diffrn_reflns_limit_l_max 14
_diffrn_reflns_limit_l_min -17
_diffrn_reflns_number 8107
_diffrn_reflns_reduction_process
;
;
_diffrn_reflns_theta_full 27.48
_diffrn_reflns_theta_max 27.48
_diffrn_reflns_theta_min 2.95
_exptl_absorpt_coefficient_mu 3.359
_exptl_absorpt_correction_T_max 0.906
_exptl_absorpt_correction_T_min 0.500
_exptl_absorpt_correction_type multi-scan
_exptl_absorpt_process_details '(<i>CrystalClear-SM Expert</i>; Rigaku, 2012)'
_exptl_crystal_colour yellow
_exptl_crystal_density_diffrn 1.829
_exptl_crystal_density_method 'Not Measured'
_exptl_crystal_description rod
_exptl_crystal_F_000 672
_exptl_crystal_size_max 0.24
_exptl_crystal_size_mid 0.04
_exptl_crystal_size_min 0.03
_refine_diff_density_max 0.524
_refine_diff_density_min -0.540
_refine_ls_extinction_method none
_refine_ls_goodness_of_fit_ref 1.049
_refine_ls_hydrogen_treatment constr
_refine_ls_matrix_type full
_refine_ls_number_parameters 182
_refine_ls_number_reflns 2811
_refine_ls_number_restraints 0
_refine_ls_restrained_S_all 1.049
_refine_ls_R_factor_all 0.0273
_refine_ls_R_factor_gt 0.0251
_refine_ls_shift/su_max 0.001
_refine_ls_shift/su_mean 0.000
_refine_ls_structure_factor_coef Fsqd
_refine_ls_weighting_details 'calc w=1/[\s^2^(Fo^2^)+(0.0255P)^2^+1.1447P] where P=(Fo^2^+2Fc^2^)/3'
_refine_ls_weighting_scheme calc
_refine_ls_wR_factor_gt 0.0576
_refine_ls_wR_factor_ref 0.0586
_reflns_number_gt 2633
_reflns_number_total 2811
_reflns_threshold_expression I>2\s(I)
_cod_data_source_file xu5665sup1.cif
_cod_data_source_block I
_cod_original_sg_symbol_H-M 'P 21/n'
_cod_database_code 2311120

loop_
_symmetry_equiv_pos_site_id
_symmetry_equiv_pos_as_xyz
1 x,y,z
2 1/2-x,1/2+y,1/2-z
3 -x,-y,-z
4 1/2+x,1/2-y,1/2+z

loop_
_atom_site_aniso_label
_atom_site_aniso_U_11
_atom_site_aniso_U_22
_atom_site_aniso_U_33
_atom_site_aniso_U_12
_atom_site_aniso_U_13
_atom_site_aniso_U_23
Br1 0.01890(10) 0.02130(10) 0.01610(10) -0.00450(10) 0.00030(10) 0.00530(10)
F1 0.0209(6) 0.0273(6) 0.0115(5) -0.0064(5) -0.0028(4) 0.0011(4)
O1 0.0208(7) 0.0184(6) 0.0119(6) -0.0042(5) 0.0007(5) 0.0008(5)
O2 0.0326(8) 0.0292(8) 0.0243(7) -0.0159(7) -0.0022(6) -0.0043(6)
O3 0.0880(16) 0.0804(15) 0.0135(8) -0.0628(13) -0.0074(9) 0.0082(8)
N1 0.0128(7) 0.0141(7) 0.0150(7) 0.0001(6) 0.0013(6) -0.0005(5)
N2 0.0290(9) 0.0228(8) 0.0156(8) -0.0085(7) -0.0011(7) -0.0008(6)
C1 0.0110(8) 0.0124(8) 0.0136(8) 0.0021(6) 0.0011(6) -0.0003(6)
C2 0.0137(8) 0.0135(8) 0.0133(8) 0.0026(6) 0.0015(6) 0.0004(6)
C3 0.0156(9) 0.0171(8) 0.0140(8) 0.0000(7) -0.0011(6) -0.0047(7)
C4 0.0145(8) 0.0144(8) 0.0186(9) -0.0005(7) 0.0001(7) -0.0018(7)
C5 0.0144(8) 0.0148(8) 0.0127(8) 0.0009(7) 0.0015(6) 0.0021(6)
C6 0.0147(8) 0.0160(8) 0.0125(8) 0.0014(7) 0.0000(6) 0.0002(6)
C7 0.0123(8) 0.0151(8) 0.0137(8) 0.0012(7) -0.0005(6) -0.0014(6)
C8 0.0129(8) 0.0129(8) 0.0151(8) 0.0007(6) 0.0016(7) -0.0003(6)
C9 0.0139(8) 0.0179(8) 0.0125(8) 0.0022(7) -0.0023(6) -0.0014(6)
C10 0.0164(9) 0.0166(8) 0.0167(9) 0.0011(7) 0.0022(7) 0.0036(7)
C11 0.0155(8) 0.0126(8) 0.0191(9) -0.0009(7) 0.0017(7) 0.0007(7)
C12 0.0163(9) 0.0155(8) 0.0145(8) -0.0004(7) -0.0010(7) -0.0021(6)
C13 0.0160(9) 0.0159(8) 0.0143(8) -0.0009(7) 0.0012(7) 0.0007(6)

loop_
_atom_site_type_symbol
_atom_site_label
_atom_site_fract_x
_atom_site_fract_y
_atom_site_fract_z
_atom_site_U_iso_or_equiv
_atom_site_thermal_displace_type
_atom_site_calc_flag
_atom_site_refinement_flags
_atom_site_occupancy
Br Br1 -0.15532(4) 0.226190(10) 0.437360(10) 0.01880(10) Uani d . 1.000
F F1 0.7510(2) 0.50903(6) 0.05672(7) 0.0202(3) Uani d . 1.000
O O1 0.2171(3) 0.37891(7) 0.09274(9) 0.0171(4) Uani d . 1.000
O O2 1.5039(3) 0.63282(8) 0.41030(11) 0.0290(4) Uani d . 1.000
O O3 1.2227(5) 0.56614(11) 0.48212(12) 0.0614(8) Uani d . 1.000
N N1 0.5847(3) 0.44689(7) 0.21201(11) 0.0140(4) Uani d . 1.000
N N2 1.3057(4) 0.59101(9) 0.40914(12) 0.0227(5) Uani d . 1.000
C C1 0.2662(4) 0.36222(8) 0.26646(12) 0.0123(5) Uani d . 1.000
C C2 0.1398(4) 0.34652(9) 0.17204(12) 0.0135(5) Uani d . 1.000
C C3 -0.0742(4) 0.29535(9) 0.15895(13) 0.0157(5) Uani d . 1.000
C C4 -0.1635(4) 0.26099(9) 0.23746(13) 0.0159(5) Uani d . 1.000
C C5 -0.0389(4) 0.27669(9) 0.33084(12) 0.0140(5) Uani d . 1.000
C C6 0.1728(4) 0.32683(9) 0.34603(12) 0.0145(5) Uani d . 1.000
C C7 0.4936(4) 0.41399(9) 0.28338(13) 0.0138(5) Uani d . 1.000
C C8 0.8050(4) 0.49730(9) 0.22592(13) 0.0136(5) Uani d . 1.000
C C9 0.8877(4) 0.52873(9) 0.14215(12) 0.0150(5) Uani d . 1.000
C C10 1.0992(4) 0.57931(9) 0.14290(13) 0.0165(5) Uani d . 1.000
C C11 1.2365(4) 0.60049(9) 0.23159(13) 0.0157(5) Uani d . 1.000
C C12 1.1566(4) 0.56969(9) 0.31484(13) 0.0156(5) Uani d . 1.000
C C13 0.9451(4) 0.51880(9) 0.31435(13) 0.0154(5) Uani d . 1.000
H H1 0.34830 0.40790 0.10930 0.0260 Uiso c R 1.000
H H3 -0.15830 0.28430 0.09540 0.0190 Uiso c R 1.000
H H4 -0.31010 0.22660 0.22810 0.0190 Uiso c R 1.000
H H6 0.25500 0.33730 0.41000 0.0170 Uiso c R 1.000
H H7 0.57530 0.42350 0.34770 0.0170 Uiso c R 1.000
H H10 1.14920 0.59910 0.08410 0.0200 Uiso c R 1.000
H H11 1.38190 0.63530 0.23510 0.0190 Uiso c R 1.000
H H13 0.89690 0.49900 0.37330 0.0180 Uiso c R 1.000

loop_
_atom_type_symbol
_atom_type_description
_atom_type_scat_dispersion_real
_atom_type_scat_dispersion_imag
_atom_type_scat_source
C C 0.0033 0.0016 ' International Tables Vol C Tables 4.2.6.8 and 6.1.1.4'
H H 0.0000 0.0000 ' International Tables Vol C Tables 4.2.6.8 and 6.1.1.4'
Br Br -0.2901 2.4595 ' International Tables Vol C Tables 4.2.6.8 and 6.1.1.4'
F F 0.0171 0.0103 ' International Tables Vol C Tables 4.2.6.8 and 6.1.1.4'
N N 0.0061 0.0033 ' International Tables Vol C Tables 4.2.6.8 and 6.1.1.4'
O O 0.0106 0.0060 ' International Tables Vol C Tables 4.2.6.8 and 6.1.1.4'

loop_
_geom_angle_atom_site_label_1
_geom_angle_atom_site_label_2
_geom_angle_atom_site_label_3
_geom_angle
_geom_angle_publ_flag
C2 O1 H1 109.00 no
C7 N1 C8 121.86(16) no
O2 N2 C12 118.63(16) no
O3 N2 C12 118.09(18) no
O2 N2 O3 123.29(18) no
C2 C1 C7 121.43(15) no
C6 C1 C7 119.05(15) no
C2 C1 C6 119.52(16) no
O1 C2 C3 117.94(15) no
C1 C2 C3 119.50(16) no
O1 C2 C1 122.56(16) no
C2 C3 C4 120.43(16) no
C3 C4 C5 120.02(17) no
Br1 C5 C4 119.11(13) no
Br1 C5 C6 119.98(13) no
C4 C5 C6 120.88(16) no
C1 C6 C5 119.65(15) no
N1 C7 C1 120.45(16) no
N1 C8 C9 116.27(16) no
N1 C8 C13 126.35(16) no
C9 C8 C13 117.38(16) no
F1 C9 C8 117.83(16) no
F1 C9 C10 118.47(15) no
C8 C9 C10 123.70(16) no
C9 C10 C11 118.36(16) no
C10 C11 C12 118.40(17) no
N2 C12 C11 118.69(16) no
C11 C12 C13 123.40(17) no
N2 C12 C13 117.91(16) no
C8 C13 C12 118.76(16) no
C2 C3 H3 120.00 no
C4 C3 H3 120.00 no
C3 C4 H4 120.00 no
C5 C4 H4 120.00 no
C1 C6 H6 120.00 no
C5 C6 H6 120.00 no
N1 C7 H7 120.00 no
C1 C7 H7 120.00 no
C9 C10 H10 121.00 no
C11 C10 H10 121.00 no
C10 C11 H11 121.00 no
C12 C11 H11 121.00 no
C8 C13 H13 121.00 no
C12 C13 H13 121.00 no

loop_
_geom_bond_atom_site_label_1
_geom_bond_atom_site_label_2
_geom_bond_distance
_geom_bond_publ_flag
Br1 C5 1.8980(18) no
F1 C9 1.339(2) no
O1 C2 1.347(2) no
O2 N2 1.218(2) no
O3 N2 1.215(3) no
O1 H1 0.8400 no
N1 C7 1.284(2) no
N1 C8 1.409(2) no
N2 C12 1.473(2) no
C1 C6 1.405(2) no
C1 C7 1.453(2) no
C1 C2 1.411(2) no
C2 C3 1.399(3) no
C3 C4 1.376(3) no
C4 C5 1.395(2) no
C5 C6 1.380(3) no
C8 C13 1.390(3) no
C8 C9 1.399(2) no
C9 C10 1.383(3) no
C10 C11 1.387(3) no
C11 C12 1.383(3) no
C12 C13 1.387(3) no
C3 H3 0.9500 no
C4 H4 0.9500 no
C6 H6 0.9500 no
C7 H7 0.9500 no
C10 H10 0.9500 no
C11 H11 0.9500 no
C13 H13 0.9500 no

loop_
_geom_hbond_atom_site_label_D
_geom_hbond_atom_site_label_H
_geom_hbond_atom_site_label_A
_geom_hbond_site_symmetry_A
_geom_hbond_distance_DH
_geom_hbond_distance_HA
_geom_hbond_distance_DA
_geom_hbond_angle_DHA
_geom_hbond_publ_flag
O1 H1 N1 . 0.84 1.86 2.601(2) 146 yes
C7 H7 O3 3_766 0.95 2.45 3.399(3) 173 yes
C13 H13 O3 3_766 0.95 2.48 3.430(3) 173 yes

loop_
_geom_torsion_atom_site_label_1
_geom_torsion_atom_site_label_2
_geom_torsion_atom_site_label_3
_geom_torsion_atom_site_label_4
_geom_torsion
_geom_torsion_publ_flag
C8 N1 C7 C1 -179.92(16) no
C7 N1 C8 C9 179.13(17) no
C7 N1 C8 C13 -1.3(3) no
O3 N2 C12 C13 -4.7(3) no
O2 N2 C12 C11 -3.3(3) no
O2 N2 C12 C13 175.80(17) no
O3 N2 C12 C11 176.20(19) no
C7 C1 C2 C3 178.71(17) no
C7 C1 C6 C5 -178.80(17) no
C2 C1 C7 N1 0.1(3) no
C2 C1 C6 C5 0.7(3) no
C6 C1 C2 C3 -0.8(3) no
C7 C1 C2 O1 -1.2(3) no
C6 C1 C7 N1 179.58(16) no
C6 C1 C2 O1 179.35(16) no
O1 C2 C3 C4 -179.43(16) no
C1 C2 C3 C4 0.7(3) no
C2 C3 C4 C5 -0.5(3) no
C3 C4 C5 C6 0.4(3) no
C3 C4 C5 Br1 -177.66(14) no
Br1 C5 C6 C1 177.55(13) no
C4 C5 C6 C1 -0.5(3) no
N1 C8 C9 C10 179.72(16) no
C13 C8 C9 F1 -179.08(16) no
C13 C8 C9 C10 0.1(3) no
N1 C8 C9 F1 0.5(2) no
N1 C8 C13 C12 -179.49(17) no
C9 C8 C13 C12 0.1(3) no
F1 C9 C10 C11 178.83(16) no
C8 C9 C10 C11 -0.4(3) no
C9 C10 C11 C12 0.4(3) no
C10 C11 C12 N2 178.83(16) no
C10 C11 C12 C13 -0.3(3) no
N2 C12 C13 C8 -179.08(16) no
C11 C12 C13 C8 0.0(3) no
